data_7011041
loop_
_publ_author_name
'Wai-Kwok Wong'
'Xiao-Ping Chen'
'Jian-Ping Guo'
'Yong-Gui Chi'
'Wei-Xiong Pan'
'Wai-Yeung Wong'

_publ_section_title
;
 Synthesis, structure and catalytic activity of ruthenium
 diaminodiphosphine complexes
;
_journal_issue 6
_journal_name_full 'J. Chem. Soc., Dalton Trans.'
_journal_page_first 1139
_journal_page_last 1146
_journal_paper_doi 10.1039/b106997g
_journal_year 2002
_chemical_formula_sum 'C59.5 H56.5 Cl2 N2 O2 P3 Ru'
_chemical_formula_weight 1096.44
_chemical_name_systematic
; 
? 
;
_space_group_IT_number 2
_symmetry_cell_setting triclinic
_symmetry_space_group_name_Hall '-P 1'
_symmetry_space_group_name_H-M 'P -1'
_atom_sites_solution_hydrogens geom
_atom_sites_solution_primary direct
_atom_sites_solution_secondary difmap
_audit_creation_method SHELXL-97
_cell_angle_alpha 107.0060(10)
_cell_angle_beta 100.1580(10)
_cell_angle_gamma 112.8600(10)
_cell_formula_units_Z 2
_cell_length_a 14.6405(9)
_cell_length_b 14.7995(9)
_cell_length_c 16.0938(9)
_cell_measurement_temperature 293(2)
_cell_volume 2901.5(3)
_computing_data_reduction SAINT
_computing_structure_refinement 'SHELXL-97 (Sheldrick, 1997)'
_computing_structure_solution 'SHELXS-97 (Sheldrick, 1990)'
_diffrn_ambient_temperature 293(2)
_diffrn_measured_fraction_theta_full 0.931
_diffrn_measured_fraction_theta_max 0.931
_diffrn_measurement_device_type 'Smart CCD'
_diffrn_radiation_monochromator graphite
_diffrn_radiation_source 'fine-focus sealed tube'
_diffrn_radiation_type MoK\a
_diffrn_radiation_wavelength 0.71073
_diffrn_reflns_av_R_equivalents 0.0231
_diffrn_reflns_av_sigmaI/netI 0.0667
_diffrn_reflns_limit_h_max 14
_diffrn_reflns_limit_h_min -19
_diffrn_reflns_limit_k_max 19
_diffrn_reflns_limit_k_min -15
_diffrn_reflns_limit_l_max 19
_diffrn_reflns_limit_l_min -20
_diffrn_reflns_number 17170
_diffrn_reflns_theta_full 27.54
_diffrn_reflns_theta_max 27.54
_diffrn_reflns_theta_min 1.40
_exptl_absorpt_coefficient_mu 0.486
_exptl_crystal_colour Red
_exptl_crystal_density_diffrn 1.249
_exptl_crystal_density_method 'not measured'
_exptl_crystal_description Block
_exptl_crystal_F_000 1122
_exptl_crystal_size_max 0.15
_exptl_crystal_size_mid 0.10
_exptl_crystal_size_min 0.10
_refine_diff_density_max 0.605
_refine_diff_density_min -0.391
_refine_diff_density_rms 0.109
_refine_ls_extinction_coef 0.0067(4)
_refine_ls_extinction_expression Fc^*^=kFc[1+0.001xFc^2^\l^3^/sin(2\q)]^-1/4^
_refine_ls_extinction_method SHELXL
_refine_ls_goodness_of_fit_ref 0.986
_refine_ls_hydrogen_treatment mixed
_refine_ls_matrix_type full
_refine_ls_number_parameters 626
_refine_ls_number_reflns 12464
_refine_ls_number_restraints 3
_refine_ls_restrained_S_all 0.989
_refine_ls_R_factor_all 0.0661
_refine_ls_R_factor_gt 0.0427
_refine_ls_shift/su_max 0.007
_refine_ls_shift/su_mean 0.000
_refine_ls_structure_factor_coef Fsqd
_refine_ls_weighting_details 'calc w=1/[\s^2^(Fo^2^)+(0.0618P)^2^+0.0000P] where P=(Fo^2^+2Fc^2^)/3'
_refine_ls_weighting_scheme calc
_refine_ls_wR_factor_gt 0.1125
_refine_ls_wR_factor_ref 0.1244
_reflns_number_gt 8749
_reflns_number_total 12464
_reflns_threshold_expression >2sigma(I)
_cod_data_source_file b106997g.txt
_cod_data_source_block p-1
_cod_depositor_comments
;
The following automatic conversions were performed:
'_symmetry_cell_setting' value 'Triclinic' changed to 'triclinic'
according to '/home/saulius/struct/CIF-dictionaries/cif_core.dic'
dictionary named 'cif_core.dic' version 2.4.1 from 2010-06-29.

Automatic conversion script
Id: cif_fix_enum 1527 2010-12-29 10:47:43Z saulius 
;
_cod_original_sg_symbol_H-M P-1
_cod_original_formula_sum 'C59.50 H56.5 Cl2 N2 O2 P3 Ru'
_cod_database_code 7011041

loop_
_symmetry_equiv_pos_as_xyz
'x, y, z'
'-x, -y, -z'

loop_
_atom_site_label
_atom_site_type_symbol
_atom_site_fract_x
_atom_site_fract_y
_atom_site_fract_z
_atom_site_U_iso_or_equiv
_atom_site_adp_type
_atom_site_occupancy
_atom_site_symmetry_multiplicity
_atom_site_calc_flag
_atom_site_refinement_flags
_atom_site_disorder_assembly
_atom_site_disorder_group
Ru1 Ru 0.595661(19) 0.88287(2) 0.673387(17) 0.03012(9) Uani 1 1 d . . .
Cl1 Cl 0.53272(7) 0.94830(7) 0.79422(5) 0.0392(2) Uani 1 1 d . . .
Cl2 Cl 0.62206(7) 0.78752(7) 0.53576(6) 0.0425(2) Uani 1 1 d . . .
P1 P 0.18304(7) 0.65673(7) 0.71141(6) 0.0411(2) Uani 1 1 d . . .
P2 P 0.71852(7) 1.05486(7) 0.71666(6) 0.0355(2) Uani 1 1 d . . .
P3 P 0.69924(7) 0.82892(7) 0.75596(6) 0.0339(2) Uani 1 1 d . . .
N1 N 0.44720(19) 0.7300(2) 0.61987(17) 0.0352(6) Uani 1 1 d . . .
H1A H 0.4595 0.6792 0.5834 0.042 Uiso 1 1 calc R . .
N2 N 0.4965(2) 0.9153(2) 0.59198(18) 0.0369(6) Uani 1 1 d . . .
O1 O 0.1924(2) 0.7391(2) 0.67352(18) 0.0555(7) Uani 1 1 d . . .
C1 C 0.0515(3) 0.5909(3) 0.7146(3) 0.0475(9) Uani 1 1 d . . .
C2 C 0.0300(3) 0.5610(4) 0.7854(3) 0.0692(13) Uani 1 1 d . . .
H2A H 0.0844 0.5714 0.8330 0.083 Uiso 1 1 calc R . .
C3 C -0.0731(4) 0.5151(4) 0.7858(4) 0.0960(19) Uani 1 1 d . . .
H3A H -0.0876 0.4940 0.8330 0.115 Uiso 1 1 calc R . .
C4 C -0.1525(4) 0.5015(4) 0.7168(5) 0.099(2) Uani 1 1 d . . .
H4A H -0.2211 0.4718 0.7174 0.119 Uiso 1 1 calc R . .
C5 C -0.1317(4) 0.5312(4) 0.6469(5) 0.0881(17) Uani 1 1 d . . .
H5A H -0.1860 0.5217 0.5998 0.106 Uiso 1 1 calc R . .
C6 C -0.0303(3) 0.5751(3) 0.6462(3) 0.0670(12) Uani 1 1 d . . .
H6A H -0.0169 0.5946 0.5980 0.080 Uiso 1 1 calc R . .
C7 C 0.2704(3) 0.7119(3) 0.8279(2) 0.0425(8) Uani 1 1 d . . .
C8 C 0.3059(3) 0.8180(3) 0.8812(3) 0.0547(10) Uani 1 1 d . . .
H8A H 0.2851 0.8593 0.8567 0.066 Uiso 1 1 calc R . .
C9 C 0.3720(4) 0.8637(4) 0.9706(3) 0.0716(14) Uani 1 1 d . . .
H9A H 0.3968 0.9358 1.0058 0.086 Uiso 1 1 calc R . .
C10 C 0.4009(4) 0.8030(4) 1.0072(3) 0.0750(15) Uani 1 1 d . . .
H10A H 0.4432 0.8332 1.0684 0.090 Uiso 1 1 calc R . .
C11 C 0.3684(4) 0.6981(4) 0.9548(3) 0.0790(14) Uani 1 1 d . . .
H11A H 0.3901 0.6576 0.9798 0.095 Uiso 1 1 calc R . .
C12 C 0.3033(3) 0.6521(4) 0.8645(3) 0.0635(12) Uani 1 1 d . . .
H12A H 0.2818 0.5809 0.8286 0.076 Uiso 1 1 calc R . .
C13 C 0.2096(3) 0.5534(3) 0.6456(2) 0.0407(8) Uani 1 1 d . . .
C14 C 0.1301(3) 0.4480(3) 0.6016(3) 0.0561(11) Uani 1 1 d . . .
H14A H 0.0637 0.4322 0.6062 0.067 Uiso 1 1 calc R . .
C15 C 0.1469(3) 0.3670(3) 0.5519(3) 0.0681(13) Uani 1 1 d . . .
H15A H 0.0917 0.2978 0.5215 0.082 Uiso 1 1 calc R . .
C16 C 0.2450(3) 0.3879(3) 0.5469(3) 0.0636(12) Uani 1 1 d . . .
H16A H 0.2577 0.3331 0.5148 0.076 Uiso 1 1 calc R . .
C17 C 0.3244(3) 0.4914(3) 0.5901(3) 0.0516(10) Uani 1 1 d . . .
H17A H 0.3908 0.5053 0.5863 0.062 Uiso 1 1 calc R . .
C18 C 0.3100(3) 0.5756(3) 0.6389(2) 0.0386(8) Uani 1 1 d . . .
C19 C 0.4038(3) 0.6877(3) 0.6849(2) 0.0394(8) Uani 1 1 d . . .
H19A H 0.3826 0.7363 0.7208 0.047 Uiso 1 1 calc R . .
H19B H 0.4590 0.6864 0.7271 0.047 Uiso 1 1 calc R . .
C20 C 0.3657(3) 0.7389(3) 0.5580(2) 0.0459(9) Uani 1 1 d . . .
H20A H 0.3257 0.7628 0.5927 0.055 Uiso 1 1 calc R . .
H20B H 0.3178 0.6692 0.5094 0.055 Uiso 1 1 calc R . .
C21 C 0.4148(3) 0.8166(3) 0.5160(2) 0.0453(9) Uani 1 1 d . . .
H21A H 0.4451 0.7879 0.4729 0.054 Uiso 1 1 calc R . .
H21B H 0.3624 0.8301 0.4835 0.054 Uiso 1 1 calc R . .
C22 C 0.4867(3) 0.9997(3) 0.6049(2) 0.0453(9) Uani 1 1 d . . .
H22A H 0.4314 0.9940 0.5614 0.054 Uiso 1 1 calc R . .
C23 C 0.5527(3) 1.1045(3) 0.6802(3) 0.0448(9) Uani 1 1 d . . .
C24 C 0.5055(4) 1.1717(4) 0.6944(3) 0.0626(12) Uani 1 1 d . . .
H24A H 0.4390 1.1489 0.6550 0.075 Uiso 1 1 calc R . .
C25 C 0.5565(5) 1.2709(4) 0.7657(4) 0.0735(14) Uani 1 1 d . . .
H25A H 0.5240 1.3141 0.7755 0.088 Uiso 1 1 calc R . .
C26 C 0.6558(4) 1.3058(4) 0.8224(3) 0.0704(13) Uani 1 1 d . . .
H26A H 0.6909 1.3734 0.8701 0.084 Uiso 1 1 calc R . .
C27 C 0.7038(3) 1.2416(3) 0.8091(3) 0.0555(10) Uani 1 1 d . . .
H27A H 0.7711 1.2667 0.8481 0.067 Uiso 1 1 calc R . .
C28 C 0.6537(3) 1.1397(3) 0.7385(2) 0.0431(9) Uani 1 1 d . . .
C29 C 0.8305(3) 1.1218(3) 0.8231(2) 0.0444(9) Uani 1 1 d . . .
C30 C 0.9333(3) 1.1605(4) 0.8249(3) 0.0693(13) Uani 1 1 d . . .
H30A H 0.9481 1.1534 0.7702 0.083 Uiso 1 1 calc R . .
C31 C 1.0145(4) 1.2096(5) 0.9074(4) 0.0937(18) Uani 1 1 d . . .
H31A H 1.0837 1.2343 0.9080 0.112 Uiso 1 1 calc R . .
C32 C 0.9929(5) 1.2218(4) 0.9875(4) 0.0914(18) Uani 1 1 d . . .
H32A H 1.0479 1.2564 1.0429 0.110 Uiso 1 1 calc R . .
C33 C 0.8913(4) 1.1838(4) 0.9880(3) 0.0771(14) Uani 1 1 d . . .
H33A H 0.8769 1.1922 1.0430 0.092 Uiso 1 1 calc R . .
C34 C 0.8116(3) 1.1332(3) 0.9055(3) 0.0567(11) Uani 1 1 d . . .
H34A H 0.7425 1.1058 0.9051 0.068 Uiso 1 1 calc R . .
C35 C 0.7781(3) 1.1044(3) 0.6358(2) 0.0408(8) Uani 1 1 d . . .
C36 C 0.8299(3) 1.2147(3) 0.6574(3) 0.0599(11) Uani 1 1 d . . .
H36A H 0.8394 1.2626 0.7146 0.072 Uiso 1 1 calc R . .
C37 C 0.8667(3) 1.2527(4) 0.5957(3) 0.0689(13) Uani 1 1 d . . .
H37A H 0.9007 1.3260 0.6112 0.083 Uiso 1 1 calc R . .
C38 C 0.8540(3) 1.1841(4) 0.5119(3) 0.0641(12) Uani 1 1 d . . .
H38A H 0.8792 1.2104 0.4703 0.077 Uiso 1 1 calc R . .
C39 C 0.8041(3) 1.0763(4) 0.4890(3) 0.0641(12) Uani 1 1 d . . .
H39A H 0.7957 1.0293 0.4318 0.077 Uiso 1 1 calc R . .
C40 C 0.7659(3) 1.0369(3) 0.5508(3) 0.0502(10) Uani 1 1 d . . .
H40A H 0.7314 0.9634 0.5343 0.060 Uiso 1 1 calc R . .
C41 C 0.8237(3) 0.8468(3) 0.7358(2) 0.0398(8) Uani 1 1 d . . .
C42 C 0.8642(3) 0.9065(3) 0.6870(3) 0.0525(10) Uani 1 1 d . . .
H42A H 0.8284 0.9390 0.6648 0.063 Uiso 1 1 calc R . .
C43 C 0.9583(3) 0.9188(4) 0.6705(3) 0.0699(13) Uani 1 1 d . . .
H43A H 0.9844 0.9592 0.6376 0.084 Uiso 1 1 calc R . .
C44 C 1.0117(4) 0.8715(4) 0.7028(3) 0.0759(15) Uani 1 1 d . . .
H44A H 1.0744 0.8800 0.6923 0.091 Uiso 1 1 calc R . .
C45 C 0.9716(3) 0.8104(4) 0.7517(3) 0.0679(13) Uani 1 1 d . . .
H45A H 1.0077 0.7783 0.7742 0.081 Uiso 1 1 calc R . .
C46 C 0.8786(3) 0.7978(3) 0.7665(3) 0.0536(10) Uani 1 1 d . . .
H46A H 0.8517 0.7555 0.7979 0.064 Uiso 1 1 calc R . .
C47 C 0.6412(3) 0.6833(3) 0.7263(2) 0.0381(8) Uani 1 1 d . . .
C48 C 0.6248(3) 0.6164(3) 0.6389(2) 0.0446(9) Uani 1 1 d . . .
H48A H 0.6419 0.6455 0.5964 0.053 Uiso 1 1 calc R . .
C49 C 0.5833(3) 0.5067(3) 0.6126(3) 0.0501(9) Uani 1 1 d . . .
H49A H 0.5725 0.4634 0.5529 0.060 Uiso 1 1 calc R . .
C50 C 0.5587(4) 0.4628(3) 0.6728(3) 0.0684(13) Uani 1 1 d . . .
H50A H 0.5308 0.3892 0.6551 0.082 Uiso 1 1 calc R . .
C51 C 0.5749(5) 0.5272(4) 0.7609(3) 0.097(2) Uani 1 1 d . . .
H51A H 0.5577 0.4971 0.8028 0.116 Uiso 1 1 calc R . .
C52 C 0.6171(4) 0.6374(3) 0.7876(3) 0.0718(14) Uani 1 1 d . . .
H52A H 0.6289 0.6805 0.8477 0.086 Uiso 1 1 calc R . .
C53 C 0.7348(3) 0.8788(3) 0.8815(2) 0.0377(8) Uani 1 1 d . . .
C54 C 0.8370(3) 0.9261(3) 0.9411(3) 0.0560(11) Uani 1 1 d . . .
H54A H 0.8921 0.9360 0.9175 0.067 Uiso 1 1 calc R . .
C55 C 0.8575(3) 0.9587(4) 1.0354(3) 0.0713(14) Uani 1 1 d . . .
H55A H 0.9261 0.9889 1.0741 0.086 Uiso 1 1 calc R . .
C56 C 0.7794(3) 0.9472(4) 1.0721(3) 0.0640(12) Uani 1 1 d . . .
H56A H 0.7942 0.9698 1.1355 0.077 Uiso 1 1 calc R . .
C57 C 0.6784(3) 0.9020(3) 1.0150(3) 0.0580(11) Uani 1 1 d . . .
H57A H 0.6243 0.8936 1.0397 0.070 Uiso 1 1 calc R . .
C58 C 0.6558(3) 0.8685(3) 0.9204(2) 0.0462(9) Uani 1 1 d . . .
H58A H 0.5868 0.8388 0.8826 0.055 Uiso 1 1 calc R . .
O2 O 0.3110(3) 0.9647(3) 0.7343(2) 0.0802(9) Uani 1 1 d . . .
C59 C 0.287(2) 1.306(3) 0.805(2) 0.345(17) Uiso 0.50 1 d PD . .
C60 C 0.334(2) 1.362(3) 0.906(2) 0.307(15) Uiso 0.50 1 d PD . .
C61 C 0.440(2) 1.441(2) 0.9658(18) 0.283(14) Uiso 0.50 1 d PD . .

loop_
_atom_site_aniso_label
_atom_site_aniso_U_11
_atom_site_aniso_U_22
_atom_site_aniso_U_33
_atom_site_aniso_U_23
_atom_site_aniso_U_13
_atom_site_aniso_U_12
Ru1 0.02883(15) 0.02979(15) 0.03056(15) 0.01108(11) 0.01087(11) 0.01281(11)
Cl1 0.0438(5) 0.0399(5) 0.0369(4) 0.0142(4) 0.0184(4) 0.0210(4)
Cl2 0.0461(5) 0.0392(5) 0.0400(4) 0.0112(4) 0.0196(4) 0.0188(4)
P1 0.0390(5) 0.0376(5) 0.0430(5) 0.0117(4) 0.0164(4) 0.0164(4)
P2 0.0347(5) 0.0316(5) 0.0375(5) 0.0125(4) 0.0131(4) 0.0133(4)
P3 0.0327(5) 0.0307(5) 0.0342(4) 0.0092(4) 0.0085(4) 0.0148(4)
N1 0.0321(15) 0.0347(15) 0.0309(14) 0.0101(12) 0.0113(12) 0.0098(12)
N2 0.0348(15) 0.0457(17) 0.0337(15) 0.0193(13) 0.0145(12) 0.0184(13)
O1 0.0630(17) 0.0505(16) 0.0592(16) 0.0265(14) 0.0230(14) 0.0279(14)
C1 0.040(2) 0.041(2) 0.055(2) 0.0093(18) 0.0185(18) 0.0183(17)
C2 0.050(3) 0.079(3) 0.071(3) 0.025(3) 0.031(2) 0.022(2)
C3 0.066(4) 0.093(4) 0.105(4) 0.025(3) 0.050(3) 0.014(3)
C4 0.048(3) 0.071(4) 0.148(6) 0.011(4) 0.045(4) 0.016(3)
C5 0.041(3) 0.057(3) 0.137(5) 0.016(3) 0.008(3) 0.021(2)
C6 0.048(3) 0.051(3) 0.084(3) 0.015(2) 0.010(2) 0.020(2)
C7 0.040(2) 0.043(2) 0.0411(19) 0.0126(17) 0.0180(16) 0.0164(17)
C8 0.061(3) 0.049(2) 0.045(2) 0.0109(19) 0.023(2) 0.020(2)
C9 0.075(3) 0.064(3) 0.047(3) 0.008(2) 0.023(2) 0.014(3)
C10 0.061(3) 0.097(4) 0.040(2) 0.012(3) 0.016(2) 0.021(3)
C11 0.098(4) 0.101(4) 0.054(3) 0.034(3) 0.021(3) 0.060(3)
C12 0.073(3) 0.065(3) 0.054(3) 0.022(2) 0.019(2) 0.036(2)
C13 0.0365(19) 0.0374(19) 0.0410(18) 0.0102(16) 0.0169(16) 0.0126(15)
C14 0.039(2) 0.040(2) 0.073(3) 0.008(2) 0.027(2) 0.0084(17)
C15 0.055(3) 0.037(2) 0.087(3) 0.002(2) 0.035(2) 0.0077(19)
C16 0.063(3) 0.041(2) 0.078(3) 0.008(2) 0.040(2) 0.020(2)
C17 0.044(2) 0.046(2) 0.067(3) 0.019(2) 0.030(2) 0.0211(18)
C18 0.0350(18) 0.0401(19) 0.0373(18) 0.0132(16) 0.0145(15) 0.0147(15)
C19 0.0331(18) 0.041(2) 0.0381(18) 0.0153(16) 0.0122(15) 0.0116(15)
C20 0.0335(19) 0.052(2) 0.042(2) 0.0208(18) 0.0070(16) 0.0112(17)
C21 0.039(2) 0.054(2) 0.0367(19) 0.0170(17) 0.0053(16) 0.0189(18)
C22 0.045(2) 0.059(3) 0.048(2) 0.031(2) 0.0191(17) 0.0315(19)
C23 0.058(2) 0.047(2) 0.055(2) 0.0341(19) 0.0307(19) 0.0334(19)
C24 0.079(3) 0.069(3) 0.078(3) 0.048(3) 0.040(3) 0.051(3)
C25 0.112(4) 0.059(3) 0.096(4) 0.046(3) 0.058(3) 0.063(3)
C26 0.103(4) 0.046(3) 0.073(3) 0.025(2) 0.041(3) 0.040(3)
C27 0.069(3) 0.040(2) 0.063(3) 0.023(2) 0.028(2) 0.027(2)
C28 0.053(2) 0.039(2) 0.049(2) 0.0248(17) 0.0274(18) 0.0233(17)
C29 0.044(2) 0.0317(19) 0.042(2) 0.0087(16) 0.0047(17) 0.0123(16)
C30 0.048(3) 0.076(3) 0.060(3) 0.011(2) 0.005(2) 0.023(2)
C31 0.049(3) 0.099(4) 0.086(4) 0.012(3) -0.004(3) 0.020(3)
C32 0.083(4) 0.080(4) 0.061(3) 0.004(3) -0.017(3) 0.026(3)
C33 0.085(4) 0.063(3) 0.049(3) 0.008(2) 0.001(3) 0.022(3)
C34 0.060(3) 0.042(2) 0.047(2) 0.0106(18) 0.0071(19) 0.0131(19)
C35 0.0338(18) 0.039(2) 0.046(2) 0.0169(17) 0.0133(16) 0.0138(16)
C36 0.059(3) 0.042(2) 0.069(3) 0.022(2) 0.032(2) 0.0107(19)
C37 0.064(3) 0.053(3) 0.093(4) 0.039(3) 0.042(3) 0.017(2)
C38 0.057(3) 0.076(3) 0.074(3) 0.052(3) 0.033(2) 0.024(2)
C39 0.068(3) 0.067(3) 0.053(2) 0.028(2) 0.028(2) 0.022(2)
C40 0.052(2) 0.044(2) 0.050(2) 0.0204(19) 0.0196(19) 0.0161(18)
C41 0.0353(19) 0.0361(19) 0.0393(18) 0.0051(15) 0.0095(15) 0.0169(15)
C42 0.043(2) 0.056(2) 0.063(2) 0.021(2) 0.0232(19) 0.0267(19)
C43 0.047(3) 0.077(3) 0.077(3) 0.022(3) 0.031(2) 0.022(2)
C44 0.045(3) 0.096(4) 0.067(3) 0.000(3) 0.015(2) 0.040(3)
C45 0.053(3) 0.068(3) 0.066(3) -0.003(2) 0.001(2) 0.042(2)
C46 0.048(2) 0.053(2) 0.055(2) 0.011(2) 0.0073(19) 0.031(2)
C47 0.043(2) 0.0317(18) 0.0374(18) 0.0117(15) 0.0089(15) 0.0188(15)
C48 0.052(2) 0.038(2) 0.043(2) 0.0149(17) 0.0158(17) 0.0214(17)
C49 0.059(2) 0.037(2) 0.046(2) 0.0090(17) 0.0117(19) 0.0229(18)
C50 0.092(3) 0.033(2) 0.067(3) 0.016(2) 0.016(3) 0.024(2)
C51 0.178(6) 0.043(3) 0.062(3) 0.027(2) 0.042(3) 0.039(3)
C52 0.116(4) 0.041(2) 0.048(2) 0.016(2) 0.026(3) 0.029(3)
C53 0.0412(19) 0.0329(18) 0.0350(17) 0.0088(15) 0.0074(15) 0.0192(15)
C54 0.038(2) 0.061(3) 0.047(2) 0.004(2) 0.0066(17) 0.0184(19)
C55 0.048(3) 0.089(4) 0.040(2) -0.001(2) -0.0050(19) 0.026(2)
C56 0.064(3) 0.080(3) 0.035(2) 0.013(2) 0.007(2) 0.032(2)
C57 0.060(3) 0.071(3) 0.046(2) 0.025(2) 0.021(2) 0.030(2)
C58 0.041(2) 0.048(2) 0.043(2) 0.0172(18) 0.0084(17) 0.0179(17)
O2 0.092(2) 0.078(2) 0.087(2) 0.0414(19) 0.0316(19) 0.0474(19)

loop_
_atom_type_symbol
_atom_type_description
_atom_type_scat_dispersion_real
_atom_type_scat_dispersion_imag
_atom_type_scat_source
C C 0.0033 0.0016 'International Tables Vol C Tables 4.2.6.8 and 6.1.1.4'
H H 0.0000 0.0000 'International Tables Vol C Tables 4.2.6.8 and 6.1.1.4'
N N 0.0061 0.0033 'International Tables Vol C Tables 4.2.6.8 and 6.1.1.4'
P P 0.1023 0.0942 'International Tables Vol C Tables 4.2.6.8 and 6.1.1.4'
Ru Ru -1.2594 0.8363 'International Tables Vol C Tables 4.2.6.8 and 6.1.1.4'
Cl Cl 0.1484 0.1585 'International Tables Vol C Tables 4.2.6.8 and 6.1.1.4'
O O 0.0106 0.0060 'International Tables Vol C Tables 4.2.6.8 and 6.1.1.4'

loop_
_geom_angle_atom_site_label_1
_geom_angle_atom_site_label_2
_geom_angle_atom_site_label_3
_geom_angle
_geom_angle_site_symmetry_1
_geom_angle_site_symmetry_3
_geom_angle_publ_flag
N2 Ru1 N1 79.28(10) . . ?
N2 Ru1 P2 86.71(8) . . ?
N1 Ru1 P2 165.24(8) . . ?
N2 Ru1 P3 174.57(8) . . ?
N1 Ru1 P3 96.11(7) . . ?
P2 Ru1 P3 98.10(3) . . ?
N2 Ru1 Cl1 85.90(8) . . ?
N1 Ru1 Cl1 86.99(7) . . ?
P2 Ru1 Cl1 87.40(3) . . ?
P3 Ru1 Cl1 96.78(3) . . ?
N2 Ru1 Cl2 89.02(8) . . ?
N1 Ru1 Cl2 81.57(7) . . ?
P2 Ru1 Cl2 102.98(3) . . ?
P3 Ru1 Cl2 87.47(3) . . ?
Cl1 Ru1 Cl2 168.17(3) . . ?
O1 P1 C7 113.04(16) . . ?
O1 P1 C1 109.98(17) . . ?
C7 P1 C1 106.38(17) . . ?
O1 P1 C13 114.05(16) . . ?
C7 P1 C13 105.98(17) . . ?
C1 P1 C13 106.93(16) . . ?
C29 P2 C28 101.78(17) . . ?
C29 P2 C35 102.79(16) . . ?
C28 P2 C35 96.54(16) . . ?
C29 P2 Ru1 120.73(12) . . ?
C28 P2 Ru1 107.85(12) . . ?
C35 P2 Ru1 122.67(12) . . ?
C53 P3 C41 103.64(16) . . ?
C53 P3 C47 100.13(15) . . ?
C41 P3 C47 96.96(16) . . ?
C53 P3 Ru1 119.63(12) . . ?
C41 P3 Ru1 117.64(12) . . ?
C47 P3 Ru1 115.19(11) . . ?
C19 N1 C20 109.6(3) . . ?
C19 N1 Ru1 119.93(19) . . ?
C20 N1 Ru1 108.07(19) . . ?
C22 N2 C21 117.5(3) . . ?
C22 N2 Ru1 131.1(2) . . ?
C21 N2 Ru1 110.4(2) . . ?
C6 C1 C2 118.3(4) . . ?
C6 C1 P1 118.4(3) . . ?
C2 C1 P1 123.2(3) . . ?
C1 C2 C3 120.2(5) . . ?
C4 C3 C2 119.8(5) . . ?
C3 C4 C5 120.2(5) . . ?
C4 C5 C6 119.8(5) . . ?
C1 C6 C5 121.7(5) . . ?
C8 C7 C12 119.1(4) . . ?
C8 C7 P1 118.4(3) . . ?
C12 C7 P1 122.5(3) . . ?
C9 C8 C7 120.7(4) . . ?
C10 C9 C8 119.8(5) . . ?
C9 C10 C11 120.5(4) . . ?
C10 C11 C12 119.9(5) . . ?
C7 C12 C11 119.9(4) . . ?
C14 C13 C18 118.2(3) . . ?
C14 C13 P1 120.0(3) . . ?
C18 C13 P1 121.8(3) . . ?
C15 C14 C13 122.0(4) . . ?
C16 C15 C14 119.9(4) . . ?
C15 C16 C17 118.8(4) . . ?
C16 C17 C18 122.9(4) . . ?
C17 C18 C13 118.1(3) . . ?
C17 C18 C19 118.8(3) . . ?
C13 C18 C19 123.1(3) . . ?
N1 C19 C18 114.4(3) . . ?
N1 C20 C21 111.1(3) . . ?
N2 C21 C20 106.8(3) . . ?
N2 C22 C23 127.3(3) . . ?
C28 C23 C24 119.7(4) . . ?
C28 C23 C22 125.9(3) . . ?
C24 C23 C22 114.4(4) . . ?
C25 C24 C23 120.7(4) . . ?
C26 C25 C24 119.7(4) . . ?
C25 C26 C27 120.4(4) . . ?
C26 C27 C28 121.6(4) . . ?
C27 C28 C23 117.9(4) . . ?
C27 C28 P2 122.2(3) . . ?
C23 C28 P2 119.8(3) . . ?
C34 C29 C30 118.1(4) . . ?
C34 C29 P2 118.8(3) . . ?
C30 C29 P2 123.2(3) . . ?
C29 C30 C31 120.6(5) . . ?
C32 C31 C30 119.7(5) . . ?
C31 C32 C33 121.1(5) . . ?
C34 C33 C32 118.4(5) . . ?
C33 C34 C29 122.1(4) . . ?
C40 C35 C36 117.4(3) . . ?
C40 C35 P2 122.4(3) . . ?
C36 C35 P2 120.0(3) . . ?
C37 C36 C35 121.1(4) . . ?
C38 C37 C36 120.4(4) . . ?
C37 C38 C39 119.9(4) . . ?
C38 C39 C40 120.1(4) . . ?
C35 C40 C39 121.1(4) . . ?
C42 C41 C46 117.7(4) . . ?
C42 C41 P3 121.1(3) . . ?
C46 C41 P3 121.1(3) . . ?
C41 C42 C43 121.1(4) . . ?
C44 C43 C42 120.1(5) . . ?
C43 C44 C45 119.5(4) . . ?
C46 C45 C44 119.9(4) . . ?
C45 C46 C41 121.6(4) . . ?
C52 C47 C48 117.4(3) . . ?
C52 C47 P3 123.8(3) . . ?
C48 C47 P3 118.7(3) . . ?
C47 C48 C49 121.7(3) . . ?
C50 C49 C48 120.3(4) . . ?
C49 C50 C51 119.6(4) . . ?
C50 C51 C52 120.3(4) . . ?
C47 C52 C51 120.8(4) . . ?
C58 C53 C54 117.4(3) . . ?
C58 C53 P3 118.7(3) . . ?
C54 C53 P3 123.9(3) . . ?
C55 C54 C53 120.6(4) . . ?
C56 C55 C54 121.2(4) . . ?
C55 C56 C57 119.2(4) . . ?
C56 C57 C58 120.7(4) . . ?
C57 C58 C53 120.8(3) . . ?
C61 C60 C59 132(2) . . ?
C60 C61 C61 167(4) . 2_687 ?

loop_
_geom_bond_atom_site_label_1
_geom_bond_atom_site_label_2
_geom_bond_distance
_geom_bond_site_symmetry_2
_geom_bond_publ_flag
Ru1 N2 2.073(3) . ?
Ru1 N1 2.228(2) . ?
Ru1 P2 2.2722(9) . ?
Ru1 P3 2.3566(9) . ?
Ru1 Cl1 2.4067(8) . ?
Ru1 Cl2 2.4380(9) . ?
P1 O1 1.488(3) . ?
P1 C7 1.806(4) . ?
P1 C1 1.808(4) . ?
P1 C13 1.809(4) . ?
P2 C29 1.833(4) . ?
P2 C28 1.839(4) . ?
P2 C35 1.858(3) . ?
P3 C53 1.832(3) . ?
P3 C41 1.838(4) . ?
P3 C47 1.851(3) . ?
N1 C19 1.483(4) . ?
N1 C20 1.487(4) . ?
N2 C22 1.273(4) . ?
N2 C21 1.463(4) . ?
C1 C6 1.365(5) . ?
C1 C2 1.381(5) . ?
C2 C3 1.396(6) . ?
C3 C4 1.362(8) . ?
C4 C5 1.363(8) . ?
C5 C6 1.374(6) . ?
C7 C8 1.376(5) . ?
C7 C12 1.379(5) . ?
C8 C9 1.375(6) . ?
C9 C10 1.360(7) . ?
C10 C11 1.366(7) . ?
C11 C12 1.382(6) . ?
C13 C14 1.393(5) . ?
C13 C18 1.408(5) . ?
C14 C15 1.370(5) . ?
C15 C16 1.369(6) . ?
C16 C17 1.374(5) . ?
C17 C18 1.380(5) . ?
C18 C19 1.530(4) . ?
C20 C21 1.509(5) . ?
C22 C23 1.460(5) . ?
C23 C28 1.402(5) . ?
C23 C24 1.406(5) . ?
C24 C25 1.375(6) . ?
C25 C26 1.373(7) . ?
C26 C27 1.378(6) . ?
C27 C28 1.395(5) . ?
C29 C34 1.377(5) . ?
C29 C30 1.379(5) . ?
C30 C31 1.382(6) . ?
C31 C32 1.359(7) . ?
C32 C33 1.374(7) . ?
C33 C34 1.371(5) . ?
C35 C40 1.371(5) . ?
C35 C36 1.405(5) . ?
C36 C37 1.369(5) . ?
C37 C38 1.360(6) . ?
C38 C39 1.367(6) . ?
C39 C40 1.388(5) . ?
C41 C42 1.382(5) . ?
C41 C46 1.394(5) . ?
C42 C43 1.401(5) . ?
C43 C44 1.367(7) . ?
C44 C45 1.395(7) . ?
C45 C46 1.373(6) . ?
C47 C52 1.374(5) . ?
C47 C48 1.377(5) . ?
C48 C49 1.387(5) . ?
C49 C50 1.342(5) . ?
C50 C51 1.374(6) . ?
C51 C52 1.393(6) . ?
C53 C58 1.389(5) . ?
C53 C54 1.391(5) . ?
C54 C55 1.387(5) . ?
C55 C56 1.354(6) . ?
C56 C57 1.369(5) . ?
C57 C58 1.388(5) . ?
C59 C60 1.475(18) . ?
C60 C61 1.451(17) . ?
C61 C61 1.78(5) 2_687 ?
